data_4003697
loop_
_publ_author_name
'Kumagai, Shohei'
'Ishii, Hiroyuki'
'Watanabe, Go'
'Annaka, Tatsuro'
'Fukuzaki, Eiji'
'Tani, Yukio'
'Sugiura, Hiroki'
'Watanabe, Tetsuya'
'Kurosawa, Tadanori'
'Takeya, Jun'
'Okamoto, Toshihiro'

_publ_section_title
;
 Cooperative Aggregations of Nitrogen-Containing Perylene Diimides Driven
 by Rigid and Flexible Functional Groups
;
_journal_name_full 'Chemistry of Materials'
_journal_paper_doi 10.1021/acs.chemmater.0c01888
_journal_year 2020
_chemical_formula_moiety 'C40 H28 N4 O4'
_chemical_formula_sum 'C40 H28 N4 O4'
_chemical_formula_weight 628.66
_space_group_crystal_system monoclinic
_space_group_IT_number 4
_space_group_name_Hall 'P 2yb'
_space_group_name_H-M_alt 'P 1 21 1'
_atom_sites_solution_hydrogens geom
_audit_creation_method SHELXL-2017/1
_cell_angle_alpha 90
_cell_angle_beta 105.331(7)
_cell_angle_gamma 90
_cell_formula_units_Z 2
_cell_length_a 4.7896(2)
_cell_length_b 50.055(3)
_cell_length_c 6.5050(4)
_cell_measurement_reflns_used 12352
_cell_measurement_temperature 299(2)
_cell_measurement_theta_max 68.28
_cell_measurement_theta_min 3.53
_cell_volume 1504.03(15)
_computing_structure_refinement 'SHELXL-2017/1 (Sheldrick, 2017)'
_computing_structure_solution 'SHELXT 2014/4 (Sheldrick, 2014)'
_diffrn_ambient_temperature 299(2)
_diffrn_detector_area_resol_mean 10.000
_diffrn_measured_fraction_theta_full 0.999
_diffrn_measured_fraction_theta_max 0.999
_diffrn_measurement_device_type 'Rigaku R-AXIS RAPID'
_diffrn_measurement_method \w
_diffrn_radiation_type CuK\a
_diffrn_radiation_wavelength 1.54187
_diffrn_reflns_av_R_equivalents 0.0906
_diffrn_reflns_av_unetI/netI 0.0909
_diffrn_reflns_Laue_measured_fraction_full 0.999
_diffrn_reflns_Laue_measured_fraction_max 0.999
_diffrn_reflns_limit_h_max 5
_diffrn_reflns_limit_h_min -5
_diffrn_reflns_limit_k_max 59
_diffrn_reflns_limit_k_min -60
_diffrn_reflns_limit_l_max 7
_diffrn_reflns_limit_l_min -7
_diffrn_reflns_number 17501
_diffrn_reflns_point_group_measured_fraction_full 0.975
_diffrn_reflns_point_group_measured_fraction_max 0.973
_diffrn_reflns_theta_full 67.687
_diffrn_reflns_theta_max 68.245
_diffrn_reflns_theta_min 3.532
_exptl_absorpt_coefficient_mu 0.734
_exptl_absorpt_correction_T_max 0.996
_exptl_absorpt_correction_T_min 0.968
_exptl_absorpt_correction_type multi-scan
_exptl_absorpt_process_details 'ABSCOR (Rigaku, 1995)'
_exptl_crystal_colour red-brown
_exptl_crystal_density_diffrn 1.388
_exptl_crystal_description plate
_exptl_crystal_F_000 656
_exptl_crystal_size_max 0.699
_exptl_crystal_size_mid 0.037
_exptl_crystal_size_min 0.005
_refine_diff_density_max 0.439
_refine_diff_density_min -0.245
_refine_diff_density_rms 0.078
_refine_ls_abs_structure_details
;
 Flack x determined using 987 quotients [(I+)-(I-)]/[(I+)+(I-)]
 (Parsons, Flack and Wagner, Acta Cryst. B69 (2013) 249-259).
;
_refine_ls_abs_structure_Flack 0.2(3)
_refine_ls_extinction_coef 0.0103(17)
_refine_ls_extinction_expression Fc^*^=kFc[1+0.001xFc^2^\l^3^/sin(2\q)]^-1/4^
_refine_ls_extinction_method 'SHELXL-2017/1 (Sheldrick 2017)'
_refine_ls_goodness_of_fit_ref 0.928
_refine_ls_hydrogen_treatment constr
_refine_ls_matrix_type full
_refine_ls_number_parameters 434
_refine_ls_number_reflns 5349
_refine_ls_number_restraints 1
_refine_ls_restrained_S_all 0.928
_refine_ls_R_factor_all 0.0983
_refine_ls_R_factor_gt 0.0699
_refine_ls_shift/su_max 0.000
_refine_ls_shift/su_mean 0.000
_refine_ls_structure_factor_coef Fsqd
_refine_ls_weighting_details 'w=1/[\s^2^(Fo^2^)+(0.1131P)^2^] where P=(Fo^2^+2Fc^2^)/3'
_refine_ls_weighting_scheme calc
_refine_ls_wR_factor_gt 0.1682
_refine_ls_wR_factor_ref 0.2017
_reflns_Friedel_coverage 0.925
_reflns_Friedel_fraction_full 0.951
_reflns_Friedel_fraction_max 0.947
_reflns_number_gt 2781
_reflns_number_total 5495
_reflns_threshold_expression 'I > 2\s(I)'
_cod_data_source_file cm0c01888_si_003.cif
_cod_data_source_block shelxl
_cod_original_sg_symbol_H-M 'P 21'
_cod_database_code 4003697
_shelx_shelxl_version_number 2017/1
_shelx_space_group_comment
;
The symmetry employed for this shelxl refinement is uniquely defined
by the following loop, which should always be used as a source of
symmetry information in preference to the above space-group names.
They are only intended as comments.
;
_shelx_estimated_absorpt_t_min 0.627
_shelx_estimated_absorpt_t_max 0.993

loop_
_space_group_symop_operation_xyz
'x, y, z'
'-x, y+1/2, -z'

loop_
_atom_site_label
_atom_site_type_symbol
_atom_site_fract_x
_atom_site_fract_y
_atom_site_fract_z
_atom_site_U_iso_or_equiv
_atom_site_adp_type
_atom_site_occupancy
_atom_site_site_symmetry_order
_atom_site_calc_flag
_atom_site_refinement_flags_posn
_atom_site_refinement_flags_adp
_atom_site_refinement_flags_occupancy
_atom_site_disorder_assembly
_atom_site_disorder_group
O1 O -0.2373(11) 0.57828(10) 1.1231(7) 0.0811(13) Uani 1 1 d . . . . .
O2 O 0.8700(11) 0.42166(10) 0.1678(7) 0.0809(13) Uani 1 1 d . . . . .
N1 N 0.6199(12) 0.49671(11) 0.3368(8) 0.0632(14) Uani 1 1 d . . . . .
O3 O 0.1562(12) 0.62050(10) 0.6486(8) 0.0902(16) Uani 1 1 d . . . . .
O4 O 0.4746(12) 0.37934(9) 0.6424(9) 0.0875(16) Uani 1 1 d . . . . .
N2 N -0.0335(11) 0.59971(10) 0.8893(9) 0.0654(14) Uani 1 1 d . . . . .
N3 N 0.6654(11) 0.40021(10) 0.4011(9) 0.0664(14) Uani 1 1 d . . . . .
N4 N 0.0128(11) 0.50329(11) 0.9544(8) 0.0619(13) Uani 1 1 d . . . . .
C1 C 0.1476(12) 0.55019(12) 0.7661(9) 0.0545(15) Uani 1 1 d . . . . .
C2 C 0.2081(13) 0.57374(12) 0.6667(9) 0.0569(14) Uani 1 1 d . . . . .
C3 C 0.4014(13) 0.47464(12) 0.5863(9) 0.0528(14) Uani 1 1 d . . . . .
C4 C 0.4735(12) 0.49765(12) 0.4851(9) 0.0530(13) Uani 1 1 d . . . . .
C5 C 0.2470(12) 0.47606(12) 0.7456(9) 0.0542(14) Uani 1 1 d . . . . .
C6 C 0.6374(13) 0.44889(12) 0.3677(9) 0.0571(14) Uani 1 1 d . . . . .
C7 C -0.1010(13) 0.57683(14) 0.9887(11) 0.0629(16) Uani 1 1 d . . . . .
C8 C -0.0061(13) 0.55118(11) 0.9221(9) 0.0557(14) Uani 1 1 d . . . . .
C9 C 0.3608(14) 0.57233(13) 0.5139(9) 0.0631(17) Uani 1 1 d . . . . .
H9 H 0.407451 0.587868 0.451833 0.076 Uiso 1 1 calc R U . . .
C10 C 0.3870(13) 0.52393(12) 0.5453(9) 0.0550(14) Uani 1 1 d . . . . .
C11 C 0.2317(13) 0.52517(12) 0.7037(9) 0.0535(14) Uani 1 1 d . . . . .
C12 C 0.6951(14) 0.47228(13) 0.2800(10) 0.0631(16) Uani 1 1 d . . . . .
H12 H 0.792604 0.471401 0.174044 0.076 Uiso 1 1 calc R U . . .
C13 C 0.7323(13) 0.42293(13) 0.3017(10) 0.0630(15) Uani 1 1 d . . . . .
C14 C 0.4449(13) 0.54740(12) 0.4530(9) 0.0610(16) Uani 1 1 d . . . . .
H14 H 0.542812 0.546627 0.347282 0.073 Uiso 1 1 calc R U . . .
C15 C -0.0636(15) 0.52781(13) 1.0099(10) 0.0640(17) Uani 1 1 d . . . . .
H15 H -0.162002 0.528715 1.115220 0.077 Uiso 1 1 calc R U . . .
C16 C 0.1625(13) 0.50209(13) 0.8072(8) 0.0537(14) Uani 1 1 d . . . . .
C17 C 0.5190(15) 0.40043(13) 0.5603(10) 0.0652(16) Uani 1 1 d . . . . .
C18 C 0.1881(13) 0.45268(13) 0.8366(10) 0.0607(16) Uani 1 1 d . . . . .
H18 H 0.088778 0.453415 0.941547 0.073 Uiso 1 1 calc R U . . .
C19 C 0.1135(15) 0.59976(14) 0.7296(11) 0.0654(16) Uani 1 1 d . . . . .
C20 C 0.2728(13) 0.42789(12) 0.7762(9) 0.0615(16) Uani 1 1 d . . . . .
H20 H 0.228616 0.412408 0.840160 0.074 Uiso 1 1 calc R U . . .
C21 C 0.4215(13) 0.42623(12) 0.6223(10) 0.0563(15) Uani 1 1 d . . . . .
C22 C 0.4857(12) 0.44949(12) 0.5245(9) 0.0551(14) Uani 1 1 d . . . . .
C23 C -0.1274(16) 0.62572(14) 0.9528(14) 0.078(2) Uani 1 1 d . . . . .
H23 H -0.277943 0.622764 1.024879 0.093 Uiso 1 1 calc R U . . .
H23A H -0.210732 0.636109 0.825477 0.093 Uiso 1 1 calc R U . . .
C24 C 0.1112(16) 0.64154(14) 1.0961(11) 0.0769(19) Uani 1 1 d . . . . .
H24 H 0.250063 0.646677 1.018487 0.092 Uiso 1 1 calc R U . . .
H24A H 0.210828 0.630525 1.215747 0.092 Uiso 1 1 calc R U . . .
C25 C 0.2297(17) 0.68603(15) 1.2829(13) 0.081(2) Uani 1 1 d . . . . .
C26 C 0.7608(16) 0.37385(13) 0.3382(13) 0.0774(19) Uani 1 1 d . . . . .
H26 H 0.842883 0.363477 0.465849 0.093 Uiso 1 1 calc R U . . .
H26A H 0.912244 0.376714 0.266737 0.093 Uiso 1 1 calc R U . . .
C27 C 0.5206(15) 0.35806(14) 0.1937(12) 0.079(2) Uani 1 1 d . . . . .
H27 H 0.423905 0.369009 0.072822 0.095 Uiso 1 1 calc R U . . .
H27A H 0.379567 0.353216 0.270254 0.095 Uiso 1 1 calc R U . . .
C28 C 0.4019(18) 0.31394(15) 0.0026(15) 0.087(2) Uani 1 1 d . . . . .
C29 C 0.328(2) 0.70503(18) 1.1652(15) 0.102(3) Uani 1 1 d . . . . .
H29 H 0.244946 0.705737 1.018926 0.122 Uiso 1 1 calc R U . . .
C30 C 0.6353(18) 0.33303(17) 0.1149(15) 0.099(3) Uani 1 1 d . . . . .
H30 H 0.749337 0.338057 0.017995 0.119 Uiso 1 1 calc R U . . .
H30A H 0.762910 0.323936 0.235317 0.119 Uiso 1 1 calc R U . . .
C31 C 0.280(2) 0.31572(19) -0.2118(18) 0.113(3) Uani 1 1 d . . . . .
H31 H 0.342677 0.328868 -0.290033 0.136 Uiso 1 1 calc R U . . .
C32 C -0.0056(17) 0.66661(16) 1.1791(14) 0.095(2) Uani 1 1 d . . . . .
H32 H -0.141353 0.675426 1.061344 0.114 Uiso 1 1 calc R U . . .
H32A H -0.110127 0.661400 1.281728 0.114 Uiso 1 1 calc R U . . .
C33 C -0.032(2) 0.2796(2) -0.204(2) 0.127(3) Uani 1 1 d . . . . .
H33 H -0.179601 0.268192 -0.273506 0.152 Uiso 1 1 calc R U . . .
C34 C 0.088(3) 0.2773(2) 0.010(2) 0.118(3) Uani 1 1 d . . . . .
H34 H 0.022604 0.264043 0.086877 0.142 Uiso 1 1 calc R U . . .
C35 C 0.304(2) 0.29443(18) 0.1128(15) 0.103(2) Uani 1 1 d . . . . .
H35 H 0.384670 0.292724 0.258828 0.124 Uiso 1 1 calc R U . . .
C36 C 0.350(2) 0.6857(2) 1.4989(17) 0.114(3) Uani 1 1 d . . . . .
H36 H 0.289379 0.673253 1.584006 0.136 Uiso 1 1 calc R U . . .
C37 C 0.540(2) 0.72269(19) 1.253(2) 0.118(3) Uani 1 1 d . . . . .
H37 H 0.602508 0.735066 1.168628 0.142 Uiso 1 1 calc R U . . .
C38 C 0.067(3) 0.2986(2) -0.3132(18) 0.131(3) Uani 1 1 d . . . . .
H38 H -0.011418 0.300033 -0.459688 0.157 Uiso 1 1 calc R U . . .
C39 C 0.567(3) 0.7043(3) 1.590(2) 0.147(4) Uani 1 1 d . . . . .
H39 H 0.648436 0.704440 1.737049 0.176 Uiso 1 1 calc R U . . .
C40 C 0.658(3) 0.7221(2) 1.464(3) 0.136(4) Uani 1 1 d . . . . .
H40 H 0.805267 0.734050 1.524540 0.163 Uiso 1 1 calc R U . . .

loop_
_atom_site_aniso_label
_atom_site_aniso_U_11
_atom_site_aniso_U_22
_atom_site_aniso_U_33
_atom_site_aniso_U_23
_atom_site_aniso_U_13
_atom_site_aniso_U_12
O1 0.089(3) 0.079(3) 0.088(3) -0.002(3) 0.045(3) -0.004(3)
O2 0.091(3) 0.083(3) 0.078(3) -0.003(3) 0.039(3) 0.000(3)
N1 0.070(4) 0.070(4) 0.054(3) 0.002(3) 0.023(3) -0.006(3)
O3 0.118(5) 0.065(3) 0.098(3) 0.010(3) 0.046(3) -0.001(3)
O4 0.113(4) 0.065(3) 0.095(4) 0.008(3) 0.046(3) 0.001(3)
N2 0.059(3) 0.063(3) 0.076(4) -0.001(3) 0.021(3) -0.003(3)
N3 0.067(3) 0.062(3) 0.073(3) 0.004(3) 0.023(3) 0.002(3)
N4 0.066(3) 0.068(3) 0.057(3) 0.003(2) 0.026(3) -0.007(3)
C1 0.047(3) 0.065(4) 0.051(3) -0.002(3) 0.012(3) -0.011(3)
C2 0.056(3) 0.060(4) 0.056(3) 0.002(3) 0.016(3) -0.009(3)
C3 0.049(3) 0.060(4) 0.050(3) 0.006(3) 0.014(3) -0.008(3)
C4 0.050(3) 0.062(3) 0.047(3) 0.002(3) 0.013(3) -0.010(3)
C5 0.053(3) 0.060(4) 0.049(3) 0.007(3) 0.012(3) -0.010(3)
C6 0.052(3) 0.068(4) 0.052(3) 0.005(3) 0.016(3) -0.005(3)
C7 0.057(4) 0.069(4) 0.065(4) 0.002(3) 0.018(3) -0.011(3)
C8 0.050(3) 0.065(4) 0.053(3) 0.001(3) 0.014(3) -0.008(3)
C9 0.072(4) 0.062(4) 0.056(4) 0.009(3) 0.017(3) -0.006(3)
C10 0.053(3) 0.063(4) 0.048(3) 0.003(3) 0.012(3) -0.010(3)
C11 0.048(3) 0.066(4) 0.047(3) 0.001(3) 0.014(3) -0.013(3)
C12 0.059(4) 0.079(4) 0.056(3) -0.001(3) 0.023(3) -0.013(3)
C13 0.063(4) 0.070(4) 0.060(4) 0.000(3) 0.023(3) -0.008(3)
C14 0.065(4) 0.067(4) 0.054(4) 0.005(3) 0.022(3) -0.006(3)
C15 0.068(4) 0.069(4) 0.061(4) 0.000(3) 0.029(3) -0.007(3)
C16 0.055(3) 0.062(3) 0.045(4) 0.002(3) 0.016(3) -0.012(3)
C17 0.074(4) 0.064(4) 0.060(4) 0.008(3) 0.022(3) 0.000(4)
C18 0.057(4) 0.071(4) 0.057(4) 0.001(3) 0.019(3) -0.008(3)
C19 0.061(4) 0.066(4) 0.072(4) 0.004(3) 0.022(3) -0.005(3)
C20 0.061(4) 0.065(4) 0.060(4) 0.008(3) 0.020(3) -0.010(3)
C21 0.051(3) 0.061(4) 0.058(3) 0.006(3) 0.016(3) -0.008(3)
C22 0.051(3) 0.062(4) 0.051(3) 0.005(3) 0.011(3) -0.010(3)
C23 0.070(5) 0.070(5) 0.099(5) -0.002(4) 0.032(4) 0.004(3)
C24 0.083(5) 0.064(4) 0.087(5) -0.003(4) 0.028(4) 0.002(4)
C25 0.080(5) 0.070(5) 0.100(6) -0.003(4) 0.035(4) 0.009(4)
C26 0.074(5) 0.068(4) 0.095(5) 0.001(4) 0.030(4) 0.010(4)
C27 0.079(5) 0.067(4) 0.093(5) -0.004(4) 0.029(4) 0.009(4)
C28 0.092(6) 0.062(4) 0.109(6) -0.004(4) 0.031(5) 0.010(4)
C29 0.120(8) 0.083(6) 0.111(7) 0.010(5) 0.043(6) 0.012(5)
C30 0.093(6) 0.077(5) 0.128(7) -0.016(5) 0.030(5) 0.012(4)
C31 0.130(8) 0.090(6) 0.118(8) 0.016(5) 0.029(7) -0.001(6)
C32 0.089(6) 0.079(5) 0.121(6) -0.016(4) 0.034(5) -0.005(4)
C33 0.118(8) 0.081(7) 0.177(11) -0.021(7) 0.032(8) -0.015(6)
C34 0.127(8) 0.084(7) 0.157(10) 0.004(6) 0.060(8) -0.002(6)
C35 0.121(7) 0.086(6) 0.110(6) 0.002(5) 0.044(6) 0.002(5)
C36 0.127(8) 0.105(7) 0.110(7) 0.011(5) 0.034(6) -0.004(6)
C37 0.126(9) 0.075(6) 0.166(10) -0.005(7) 0.060(8) -0.015(6)
C38 0.129(8) 0.115(8) 0.125(8) 0.006(7) -0.007(7) -0.006(7)
C39 0.160(11) 0.144(11) 0.127(9) -0.023(8) 0.020(9) -0.025(9)
C40 0.121(8) 0.103(8) 0.182(13) -0.034(8) 0.038(9) -0.016(6)

loop_
_atom_type_symbol
_atom_type_description
_atom_type_scat_dispersion_real
_atom_type_scat_dispersion_imag
_atom_type_scat_source
C C 0.0181 0.0091 'International Tables Vol C Tables 4.2.6.8 and 6.1.1.4'
H H 0.0000 0.0000 'International Tables Vol C Tables 4.2.6.8 and 6.1.1.4'
N N 0.0311 0.0180 'International Tables Vol C Tables 4.2.6.8 and 6.1.1.4'
O O 0.0492 0.0322 'International Tables Vol C Tables 4.2.6.8 and 6.1.1.4'

loop_
_geom_angle_atom_site_label_1
_geom_angle_atom_site_label_2
_geom_angle_atom_site_label_3
_geom_angle
_geom_angle_site_symmetry_1
_geom_angle_site_symmetry_3
_geom_angle_publ_flag
C4 N1 C12 117.2(5) . . ?
C7 N2 C19 124.7(6) . . ?
C7 N2 C23 118.1(5) . . ?
C19 N2 C23 117.2(5) . . ?
C13 N3 C17 124.3(5) . . ?
C13 N3 C26 118.2(5) . . ?
C17 N3 C26 117.5(5) . . ?
C16 N4 C15 117.6(5) . . ?
C8 C1 C11 119.0(5) . . ?
C8 C1 C2 120.8(5) . . ?
C11 C1 C2 120.1(5) . . ?
C9 C2 C1 119.9(5) . . ?
C9 C2 C19 120.3(5) . . ?
C1 C2 C19 119.7(5) . . ?
C22 C3 C4 118.1(5) . . ?
C22 C3 C5 119.6(5) . . ?
C4 C3 C5 122.4(5) . . ?
N1 C4 C3 123.2(5) . . ?
N1 C4 C10 117.7(5) . . ?
C3 C4 C10 119.1(5) . . ?
C18 C5 C3 118.4(6) . . ?
C18 C5 C16 122.8(5) . . ?
C3 C5 C16 118.8(5) . . ?
C12 C6 C22 119.2(5) . . ?
C12 C6 C13 121.5(5) . . ?
C22 C6 C13 119.3(5) . . ?
O1 C7 N2 121.0(6) . . ?
O1 C7 C8 122.0(6) . . ?
N2 C7 C8 117.0(5) . . ?
C15 C8 C1 118.4(5) . . ?
C15 C8 C7 121.0(5) . . ?
C1 C8 C7 120.5(5) . . ?
C2 C9 C14 119.7(5) . . ?
C2 C9 H9 120.2 . . ?
C14 C9 H9 120.2 . . ?
C14 C10 C11 118.8(5) . . ?
C14 C10 C4 123.0(5) . . ?
C11 C10 C4 118.2(5) . . ?
C1 C11 C16 117.8(5) . . ?
C1 C11 C10 119.5(5) . . ?
C16 C11 C10 122.7(5) . . ?
N1 C12 C6 124.3(5) . . ?
N1 C12 H12 117.8 . . ?
C6 C12 H12 117.8 . . ?
O2 C13 N3 121.5(6) . . ?
O2 C13 C6 121.1(6) . . ?
N3 C13 C6 117.3(5) . . ?
C10 C14 C9 122.0(5) . . ?
C10 C14 H14 119.0 . . ?
C9 C14 H14 119.0 . . ?
N4 C15 C8 124.5(5) . . ?
N4 C15 H15 117.7 . . ?
C8 C15 H15 117.7 . . ?
N4 C16 C11 122.6(6) . . ?
N4 C16 C5 118.6(5) . . ?
C11 C16 C5 118.8(4) . . ?
O4 C17 N3 119.7(6) . . ?
O4 C17 C21 122.3(6) . . ?
N3 C17 C21 118.0(5) . . ?
C5 C18 C20 121.9(5) . . ?
C5 C18 H18 119.1 . . ?
C20 C18 H18 119.1 . . ?
O3 C19 N2 120.2(6) . . ?
O3 C19 C2 122.6(6) . . ?
N2 C19 C2 117.2(5) . . ?
C21 C20 C18 120.3(5) . . ?
C21 C20 H20 119.9 . . ?
C18 C20 H20 119.9 . . ?
C20 C21 C22 119.9(6) . . ?
C20 C21 C17 121.1(5) . . ?
C22 C21 C17 118.9(5) . . ?
C21 C22 C6 122.1(6) . . ?
C21 C22 C3 119.9(5) . . ?
C6 C22 C3 117.9(5) . . ?
N2 C23 C24 113.8(6) . . ?
N2 C23 H23 108.8 . . ?
C24 C23 H23 108.8 . . ?
N2 C23 H23A 108.8 . . ?
C24 C23 H23A 108.8 . . ?
H23 C23 H23A 107.7 . . ?
C23 C24 C32 111.3(6) . . ?
C23 C24 H24 109.4 . . ?
C32 C24 H24 109.4 . . ?
C23 C24 H24A 109.4 . . ?
C32 C24 H24A 109.4 . . ?
H24 C24 H24A 108.0 . . ?
C36 C25 C29 117.7(9) . . ?
C36 C25 C32 120.9(8) . . ?
C29 C25 C32 121.4(8) . . ?
N3 C26 C27 113.5(6) . . ?
N3 C26 H26 108.9 . . ?
C27 C26 H26 108.9 . . ?
N3 C26 H26A 108.9 . . ?
C27 C26 H26A 108.9 . . ?
H26 C26 H26A 107.7 . . ?
C26 C27 C30 111.2(6) . . ?
C26 C27 H27 109.4 . . ?
C30 C27 H27 109.4 . . ?
C26 C27 H27A 109.4 . . ?
C30 C27 H27A 109.4 . . ?
H27 C27 H27A 108.0 . . ?
C31 C28 C35 117.9(8) . . ?
C31 C28 C30 121.2(8) . . ?
C35 C28 C30 120.9(9) . . ?
C37 C29 C25 122.9(10) . . ?
C37 C29 H29 118.6 . . ?
C25 C29 H29 118.6 . . ?
C28 C30 C27 113.6(6) . . ?
C28 C30 H30 108.8 . . ?
C27 C30 H30 108.8 . . ?
C28 C30 H30A 108.8 . . ?
C27 C30 H30A 108.8 . . ?
H30 C30 H30A 107.7 . . ?
C38 C31 C28 121.2(9) . . ?
C38 C31 H31 119.4 . . ?
C28 C31 H31 119.4 . . ?
C25 C32 C24 112.8(6) . . ?
C25 C32 H32 109.0 . . ?
C24 C32 H32 109.0 . . ?
C25 C32 H32A 109.0 . . ?
C24 C32 H32A 109.0 . . ?
H32 C32 H32A 107.8 . . ?
C38 C33 C34 119.4(10) . . ?
C38 C33 H33 120.3 . . ?
C34 C33 H33 120.3 . . ?
C33 C34 C35 120.0(10) . . ?
C33 C34 H34 120.0 . . ?
C35 C34 H34 120.0 . . ?
C28 C35 C34 120.8(9) . . ?
C28 C35 H35 119.6 . . ?
C34 C35 H35 119.6 . . ?
C25 C36 C39 119.4(9) . . ?
C25 C36 H36 120.3 . . ?
C39 C36 H36 120.3 . . ?
C40 C37 C29 119.1(11) . . ?
C40 C37 H37 120.4 . . ?
C29 C37 H37 120.4 . . ?
C33 C38 C31 120.7(11) . . ?
C33 C38 H38 119.6 . . ?
C31 C38 H38 119.6 . . ?
C40 C39 C36 119.7(11) . . ?
C40 C39 H39 120.1 . . ?
C36 C39 H39 120.1 . . ?
C37 C40 C39 121.2(12) . . ?
C37 C40 H40 119.4 . . ?
C39 C40 H40 119.4 . . ?

loop_
_geom_bond_atom_site_label_1
_geom_bond_atom_site_label_2
_geom_bond_distance
_geom_bond_site_symmetry_2
_geom_bond_publ_flag
O1 C7 1.223(7) . ?
O2 C13 1.225(6) . ?
N1 C4 1.335(7) . ?
N1 C12 1.354(8) . ?
O3 C19 1.206(7) . ?
O4 C17 1.227(7) . ?
N2 C7 1.395(8) . ?
N2 C19 1.400(8) . ?
N2 C23 1.471(8) . ?
N3 C13 1.387(8) . ?
N3 C17 1.395(8) . ?
N3 C26 1.489(8) . ?
N4 C16 1.340(7) . ?
N4 C15 1.357(8) . ?
C1 C8 1.403(7) . ?
C1 C11 1.408(7) . ?
C1 C2 1.411(7) . ?
C2 C9 1.383(7) . ?
C2 C19 1.472(9) . ?
C3 C22 1.412(7) . ?
C3 C4 1.414(7) . ?
C3 C5 1.425(7) . ?
C4 C10 1.464(8) . ?
C5 C18 1.374(8) . ?
C5 C16 1.452(8) . ?
C6 C12 1.362(8) . ?
C6 C22 1.401(7) . ?
C6 C13 1.478(8) . ?
C7 C8 1.465(8) . ?
C8 C15 1.362(8) . ?
C9 C14 1.400(8) . ?
C9 H9 0.9300 . ?
C10 C14 1.380(8) . ?
C10 C11 1.422(7) . ?
C11 C16 1.420(7) . ?
C12 H12 0.9300 . ?
C14 H14 0.9300 . ?
C15 H15 0.9300 . ?
C17 C21 1.466(9) . ?
C18 C20 1.394(8) . ?
C18 H18 0.9300 . ?
C20 C21 1.376(8) . ?
C20 H20 0.9300 . ?
C21 C22 1.399(8) . ?
C23 C24 1.496(10) . ?
C23 H23 0.9700 . ?
C23 H23A 0.9700 . ?
C24 C32 1.529(10) . ?
C24 H24 0.9700 . ?
C24 H24A 0.9700 . ?
C25 C36 1.371(12) . ?
C25 C29 1.379(11) . ?
C25 C32 1.506(10) . ?
C26 C27 1.503(10) . ?
C26 H26 0.9700 . ?
C26 H26A 0.9700 . ?
C27 C30 1.511(9) . ?
C27 H27 0.9700 . ?
C27 H27A 0.9700 . ?
C28 C31 1.365(12) . ?
C28 C35 1.366(11) . ?
C28 C30 1.505(11) . ?
C29 C37 1.354(13) . ?
C29 H29 0.9300 . ?
C30 H30 0.9700 . ?
C30 H30A 0.9700 . ?
C31 C38 1.361(13) . ?
C31 H31 0.9300 . ?
C32 H32 0.9700 . ?
C32 H32A 0.9700 . ?
C33 C38 1.345(15) . ?
C33 C34 1.363(14) . ?
C33 H33 0.9300 . ?
C34 C35 1.376(13) . ?
C34 H34 0.9300 . ?
C35 H35 0.9300 . ?
C36 C39 1.405(15) . ?
C36 H36 0.9300 . ?
C37 C40 1.335(14) . ?
C37 H37 0.9300 . ?
C38 H38 0.9300 . ?
C39 C40 1.362(15) . ?
C39 H39 0.9300 . ?
C40 H40 0.9300 . ?

loop_
_geom_torsion_atom_site_label_1
_geom_torsion_atom_site_label_2
_geom_torsion_atom_site_label_3
_geom_torsion_atom_site_label_4
_geom_torsion
_geom_torsion_site_symmetry_1
_geom_torsion_site_symmetry_2
_geom_torsion_site_symmetry_3
_geom_torsion_site_symmetry_4
_geom_torsion_publ_flag
C8 C1 C2 C9 179.7(5) . . . . ?
C11 C1 C2 C9 -2.7(9) . . . . ?
C8 C1 C2 C19 1.1(9) . . . . ?
C11 C1 C2 C19 178.6(5) . . . . ?
C12 N1 C4 C3 1.5(8) . . . . ?
C12 N1 C4 C10 -179.0(5) . . . . ?
C22 C3 C4 N1 -0.9(8) . . . . ?
C5 C3 C4 N1 179.5(5) . . . . ?
C22 C3 C4 C10 179.6(5) . . . . ?
C5 C3 C4 C10 -0.1(8) . . . . ?
C22 C3 C5 C18 0.8(8) . . . . ?
C4 C3 C5 C18 -179.5(6) . . . . ?
C22 C3 C5 C16 179.9(5) . . . . ?
C4 C3 C5 C16 -0.4(8) . . . . ?
C19 N2 C7 O1 -177.9(6) . . . . ?
C23 N2 C7 O1 0.8(10) . . . . ?
C19 N2 C7 C8 1.0(9) . . . . ?
C23 N2 C7 C8 179.8(6) . . . . ?
C11 C1 C8 C15 1.1(8) . . . . ?
C2 C1 C8 C15 178.7(6) . . . . ?
C11 C1 C8 C7 -179.1(5) . . . . ?
C2 C1 C8 C7 -1.5(9) . . . . ?
O1 C7 C8 C15 -0.8(10) . . . . ?
N2 C7 C8 C15 -179.7(6) . . . . ?
O1 C7 C8 C1 179.4(5) . . . . ?
N2 C7 C8 C1 0.5(9) . . . . ?
C1 C2 C9 C14 2.4(9) . . . . ?
C19 C2 C9 C14 -178.9(6) . . . . ?
N1 C4 C10 C14 1.3(8) . . . . ?
C3 C4 C10 C14 -179.2(5) . . . . ?
N1 C4 C10 C11 -179.8(5) . . . . ?
C3 C4 C10 C11 -0.3(7) . . . . ?
C8 C1 C11 C16 -1.7(8) . . . . ?
C2 C1 C11 C16 -179.3(5) . . . . ?
C8 C1 C11 C10 179.9(5) . . . . ?
C2 C1 C11 C10 2.3(8) . . . . ?
C14 C10 C11 C1 -1.6(8) . . . . ?
C4 C10 C11 C1 179.5(5) . . . . ?
C14 C10 C11 C16 -180.0(6) . . . . ?
C4 C10 C11 C16 1.1(8) . . . . ?
C4 N1 C12 C6 -1.7(9) . . . . ?
C22 C6 C12 N1 1.3(10) . . . . ?
C13 C6 C12 N1 -178.5(5) . . . . ?
C17 N3 C13 O2 177.5(6) . . . . ?
C26 N3 C13 O2 -1.1(9) . . . . ?
C17 N3 C13 C6 -1.0(9) . . . . ?
C26 N3 C13 C6 -179.6(6) . . . . ?
C12 C6 C13 O2 1.1(10) . . . . ?
C22 C6 C13 O2 -178.7(5) . . . . ?
C12 C6 C13 N3 179.5(6) . . . . ?
C22 C6 C13 N3 -0.2(9) . . . . ?
C11 C10 C14 C9 1.4(9) . . . . ?
C4 C10 C14 C9 -179.8(5) . . . . ?
C2 C9 C14 C10 -1.8(9) . . . . ?
C16 N4 C15 C8 2.0(10) . . . . ?
C1 C8 C15 N4 -1.3(10) . . . . ?
C7 C8 C15 N4 178.9(5) . . . . ?
C15 N4 C16 C11 -2.6(8) . . . . ?
C15 N4 C16 C5 179.9(5) . . . . ?
C1 C11 C16 N4 2.5(8) . . . . ?
C10 C11 C16 N4 -179.1(5) . . . . ?
C1 C11 C16 C5 -180.0(5) . . . . ?
C10 C11 C16 C5 -1.6(8) . . . . ?
C18 C5 C16 N4 -2.1(9) . . . . ?
C3 C5 C16 N4 178.8(5) . . . . ?
C18 C5 C16 C11 -179.7(5) . . . . ?
C3 C5 C16 C11 1.2(7) . . . . ?
C13 N3 C17 O4 -178.4(6) . . . . ?
C26 N3 C17 O4 0.1(10) . . . . ?
C13 N3 C17 C21 2.0(9) . . . . ?
C26 N3 C17 C21 -179.5(6) . . . . ?
C3 C5 C18 C20 -0.5(9) . . . . ?
C16 C5 C18 C20 -179.6(5) . . . . ?
C7 N2 C19 O3 178.1(6) . . . . ?
C23 N2 C19 O3 -0.7(11) . . . . ?
C7 N2 C19 C2 -1.4(10) . . . . ?
C23 N2 C19 C2 179.8(6) . . . . ?
C9 C2 C19 O3 2.2(11) . . . . ?
C1 C2 C19 O3 -179.1(7) . . . . ?
C9 C2 C19 N2 -178.4(6) . . . . ?
C1 C2 C19 N2 0.3(9) . . . . ?
C5 C18 C20 C21 0.4(10) . . . . ?
C18 C20 C21 C22 -0.6(9) . . . . ?
C18 C20 C21 C17 178.4(6) . . . . ?
O4 C17 C21 C20 -0.4(10) . . . . ?
N3 C17 C21 C20 179.2(6) . . . . ?
O4 C17 C21 C22 178.6(6) . . . . ?
N3 C17 C21 C22 -1.8(9) . . . . ?
C20 C21 C22 C6 179.8(5) . . . . ?
C17 C21 C22 C6 0.7(9) . . . . ?
C20 C21 C22 C3 0.9(8) . . . . ?
C17 C21 C22 C3 -178.1(5) . . . . ?
C12 C6 C22 C21 -179.5(6) . . . . ?
C13 C6 C22 C21 0.3(9) . . . . ?
C12 C6 C22 C3 -0.6(8) . . . . ?
C13 C6 C22 C3 179.1(5) . . . . ?
C4 C3 C22 C21 179.3(5) . . . . ?
C5 C3 C22 C21 -1.0(8) . . . . ?
C4 C3 C22 C6 0.4(8) . . . . ?
C5 C3 C22 C6 -179.9(5) . . . . ?
C7 N2 C23 C24 103.5(7) . . . . ?
C19 N2 C23 C24 -77.6(8) . . . . ?
N2 C23 C24 C32 -172.8(6) . . . . ?
C13 N3 C26 C27 -103.2(7) . . . . ?
C17 N3 C26 C27 78.1(8) . . . . ?
N3 C26 C27 C30 173.5(6) . . . . ?
C36 C25 C29 C37 1.4(12) . . . . ?
C32 C25 C29 C37 -179.7(8) . . . . ?
C31 C28 C30 C27 89.2(10) . . . . ?
C35 C28 C30 C27 -90.2(9) . . . . ?
C26 C27 C30 C28 169.5(7) . . . . ?
C35 C28 C31 C38 -0.1(14) . . . . ?
C30 C28 C31 C38 -179.5(8) . . . . ?
C36 C25 C32 C24 -94.2(9) . . . . ?
C29 C25 C32 C24 86.9(9) . . . . ?
C23 C24 C32 C25 -167.3(7) . . . . ?
C38 C33 C34 C35 0.8(16) . . . . ?
C31 C28 C35 C34 -0.4(12) . . . . ?
C30 C28 C35 C34 179.0(7) . . . . ?
C33 C34 C35 C28 0.0(14) . . . . ?
C29 C25 C36 C39 -0.4(13) . . . . ?
C32 C25 C36 C39 -179.3(9) . . . . ?
C25 C29 C37 C40 -0.9(15) . . . . ?
C34 C33 C38 C31 -1.3(17) . . . . ?
C28 C31 C38 C33 0.9(16) . . . . ?
C25 C36 C39 C40 -1.1(17) . . . . ?
C29 C37 C40 C39 -0.7(18) . . . . ?
C36 C39 C40 C37 2(2) . . . . ?
